data_9007550
loop_
_publ_author_name
'Sabelli, C.'
'Zanazzi, P. F.'

_publ_section_title
;
 The crystal structure of devillite
 Note: z-coordinate of Cu7 altered to match reported bond lengths
;
_journal_name_full 'Acta Crystallographica, Section B'
_journal_page_first 1182
_journal_page_last 1189
_journal_paper_doi 10.1107/S0567740872003929
_journal_volume 28
_journal_year 1972
_chemical_compound_source 'Herrengrund, Hungary'
_chemical_formula_sum 'Ca Cu4 H12 O17 S2'
_chemical_name_mineral Devilline
_space_group_IT_number 14
_symmetry_space_group_name_Hall '-P 2ybc'
_symmetry_space_group_name_H-M 'P 1 21/c 1'
_cell_angle_alpha 90
_cell_angle_beta 102.73
_cell_angle_gamma 90
_cell_formula_units_Z 8
_cell_length_a 20.870
_cell_length_b 6.135
_cell_length_c 22.191
_cell_volume 2771.438
_database_code_amcsd 0009434
_exptl_crystal_density_diffrn 3.080
_cod_original_cell_volume 2771.439
_cod_original_formula_sum 'Ca Cu4 S2 O17 H12'
_cod_database_code 9007550

loop_
_space_group_symop_operation_xyz
x,y,z
x,1/2-y,1/2+z
-x,1/2+y,1/2-z
-x,-y,-z

loop_
_atom_site_label
_atom_site_fract_x
_atom_site_fract_y
_atom_site_fract_z
_atom_site_U_iso_or_equiv
_atom_site_type_symbol
_atom_site_attached_hydrogens
Ca1 0.00710 0.33140 0.15020 0.01494 Ca 0
Ca2 0.51050 0.66700 0.15060 0.01722 Ca 0
Cu1 0.24690 0.49840 0.00020 0.02406 Cu 0
Cu2 0.25420 0.00180 0.00240 0.02432 Cu 0
Cu3 0.25600 0.75780 0.12420 0.02419 Cu 0
Cu4 0.25910 0.25460 0.12580 0.02596 Cu 0
Cu5 0.25000 0.51990 0.25150 0.02115 Cu 0
Cu6 0.25000 0.02110 0.24820 0.02280 Cu 0
Cu7 0.24360 0.25380 0.37410 0.02596 Cu 0
Cu8 0.24580 0.75920 0.37360 0.02609 Cu 0
S1 0.10600 0.06100 0.05330 0.01583 S 0
S2 0.09570 0.03020 0.28540 0.01482 S 0
S3 0.40310 0.46170 0.21250 0.01608 S 0
S4 0.39470 0.43650 0.44630 0.01608 S 0
O1 0.08340 0.34300 0.49090 0.01431 O 0
O2 0.05950 0.86720 0.05480 0.02672 O 0
O3 0.08960 0.21960 0.10000 0.01887 O 0
O4 0.17540 0.01450 0.06600 0.02280 O 0
O5 0.08180 0.18020 0.23230 0.02140 O 0
O6 0.05960 0.84470 0.26720 0.06041 O 0
O7 0.06810 0.11600 0.33750 0.03445 O 0
O8 0.16720 0.99680 0.30650 0.02710 O 0
O9 0.42850 0.37440 0.16240 0.02786 O 0
O10 0.33280 0.49060 0.19380 0.02457 O 0
O11 0.41260 0.29680 0.26520 0.05383 O 0
O12 0.43410 0.69250 0.22670 0.01963 O 0
O13 0.40600 0.27210 0.39930 0.04889 O 0
O14 0.32320 0.48160 0.42980 0.02356 O 0
O15 0.40590 0.17620 0.00850 0.02736 O 0
O16 0.42540 0.65170 0.44610 0.02571 O 0
O-H17 0.29230 0.74160 0.04940 0.01735 O 1
O-H18 0.29140 0.25050 0.05220 0.01406 O 1
O-H19 0.20790 0.48980 0.08730 0.01393 O 1
O-H20 0.30580 -0.00230 0.16310 0.01735 O 1
O-H21 0.21320 0.74440 0.19560 0.01102 O 1
O-H22 0.21280 0.25190 0.19590 0.02064 O 1
O-H23 0.29230 0.76670 0.30460 0.03432 O 1
O-H24 0.28890 0.24540 0.30540 0.01608 O 1
O-H25 0.19660 0.51340 0.33530 0.03420 O 1
O-H26 0.29410 0.98980 0.41450 0.04205 O 1
O-H27 0.20300 0.73210 0.44820 0.02128 O 1
O-H28 0.20200 0.25970 0.45000 0.02609 O 1
Wat29 0.07010 0.65670 0.16100 0.00963 O 2
Wat30 0.05770 0.53240 0.37730 0.03204 O 2
Wat31 0.04480 0.91120 0.45300 0.02964 O 2
Wat32 0.44030 0.59320 0.04410 0.04344 O 2
Wat33 0.45010 0.99310 0.11900 0.03369 O 2
Wat34 0.42130 0.84960 0.33730 0.00963 O 2

loop_
_cod_changelog_entry_id
_cod_changelog_entry_author
_cod_changelog_entry_date
_cod_changelog_entry_text
1
;cod-tools version 3.8.0
Id: cif_guess_AMCSD_atom_types 9574 2023-05-10 09:00:05Z saulius
;
2023-05-10T18:50:52+03:00
;Derived atom types and hydrogen counts
from atom names that follow the AMCSD naming convention
(Wat == water, O-H == hydroxyl).
;

loop_
_cod_related_entry_id
_cod_related_entry_database
_cod_related_entry_code
1 AMCSD 0009434
